data_7105883
loop_
_publ_author_name
'Thomas S. Teets'
'Markus P. Neumann'
'Daniel G. Nocera'

_publ_section_title
;
 Heterobimetallic Rhodium-Gold Halide and Hydride Complexes
;
_journal_name_full Chem.Commun.
_journal_page_first 1485
_journal_paper_doi 10.1039/c0cc03261a
_journal_volume 47
_journal_year 2011
_chemical_formula_sum 'C55 H102 Au Br F6 O2 P5 Rh'
_chemical_formula_weight 1444.00
_chemical_name_systematic
;
?
;
_space_group_IT_number 14
_symmetry_cell_setting monoclinic
_symmetry_space_group_name_Hall '-P 2yn'
_symmetry_space_group_name_H-M 'P 1 21/n 1'
_atom_sites_solution_hydrogens geom
_atom_sites_solution_primary direct
_atom_sites_solution_secondary difmap
_audit_creation_method SHELXL-97
_cell_angle_alpha 90.00
_cell_angle_beta 102.5770(10)
_cell_angle_gamma 90.00
_cell_formula_units_Z 4
_cell_length_a 15.0137(12)
_cell_length_b 21.2486(17)
_cell_length_c 20.3833(16)
_cell_measurement_reflns_used 9337
_cell_measurement_temperature 100(2)
_cell_measurement_theta_max 31.54
_cell_measurement_theta_min 2.46
_cell_volume 6346.6(9)
_computing_cell_refinement 'Bruker SAINT'
_computing_data_collection 'Bruker APEX2'
_computing_data_reduction 'Bruker SAINT'
_computing_molecular_graphics 'Bruker SHELXTL'
_computing_publication_material 'Bruker SHELXTL'
_computing_structure_refinement 'SHELXL-97 (Sheldrick, 2008)'
_computing_structure_solution 'SHELXS-97 (Sheldrick, 2008)'
_diffrn_ambient_temperature 100(2)
_diffrn_measured_fraction_theta_full 0.977
_diffrn_measured_fraction_theta_max 0.977
_diffrn_measurement_device_type 'Bruker APEX-II CCD'
_diffrn_measurement_method '\f and \w scans'
_diffrn_radiation_monochromator graphite
_diffrn_radiation_source 'fine-focus sealed tube'
_diffrn_radiation_type MoK\a
_diffrn_radiation_wavelength 0.71073
_diffrn_reflns_av_R_equivalents 0.0492
_diffrn_reflns_av_sigmaI/netI 0.0324
_diffrn_reflns_limit_h_max 21
_diffrn_reflns_limit_h_min -21
_diffrn_reflns_limit_k_max 29
_diffrn_reflns_limit_k_min -29
_diffrn_reflns_limit_l_max 29
_diffrn_reflns_limit_l_min -29
_diffrn_reflns_number 147939
_diffrn_reflns_theta_full 31.00
_diffrn_reflns_theta_max 31.00
_diffrn_reflns_theta_min 1.40
_exptl_absorpt_coefficient_mu 3.379
_exptl_absorpt_correction_T_max 0.3843
_exptl_absorpt_correction_T_min 0.3116
_exptl_absorpt_correction_type multi-scan
_exptl_absorpt_process_details sadabs
_exptl_crystal_colour orange
_exptl_crystal_density_diffrn 1.511
_exptl_crystal_density_method 'not measured'
_exptl_crystal_description block
_exptl_crystal_F_000 2944
_exptl_crystal_size_max 0.45
_exptl_crystal_size_mid 0.45
_exptl_crystal_size_min 0.35
_refine_diff_density_max 1.408
_refine_diff_density_min -0.967
_refine_diff_density_rms 0.113
_refine_ls_extinction_method none
_refine_ls_goodness_of_fit_ref 1.034
_refine_ls_hydrogen_treatment constr
_refine_ls_matrix_type full
_refine_ls_number_parameters 698
_refine_ls_number_reflns 19764
_refine_ls_number_restraints 338
_refine_ls_restrained_S_all 1.114
_refine_ls_R_factor_all 0.0390
_refine_ls_R_factor_gt 0.0279
_refine_ls_shift/su_max 0.006
_refine_ls_shift/su_mean 0.000
_refine_ls_structure_factor_coef Fsqd
_refine_ls_weighting_details 'calc w=1/[\s^2^(Fo^2^)+(0.0234P)^2^+9.6865P] where P=(Fo^2^+2Fc^2^)/3'
_refine_ls_weighting_scheme calc
_refine_ls_wR_factor_gt 0.0597
_refine_ls_wR_factor_ref 0.0640
_reflns_number_gt 16736
_reflns_number_total 19764
_reflns_threshold_expression >2sigma(I)
_cod_data_source_file C0CC03261A.TXT
_cod_data_source_block 2
_cod_depositor_comments
;
The following automatic conversions were performed:

'_symmetry_cell_setting' value 'Monoclinic' changed to 'monoclinic'
according to the built-in table from CIF Core dictionary named
'cif_core.dic' version 2.4.1 from 2010-06-29.

Automatic conversion script
Id: cif_fix_values 1646 2011-03-28 12:23:43Z adriana 
;
_cod_original_sg_symbol_H-M P2(1)/n
_cod_database_code 7105883

loop_
_symmetry_equiv_pos_as_xyz
'x, y, z'
'-x+1/2, y+1/2, -z+1/2'
'-x, -y, -z'
'x-1/2, -y-1/2, z-1/2'

loop_
_atom_site_label
_atom_site_type_symbol
_atom_site_fract_x
_atom_site_fract_y
_atom_site_fract_z
_atom_site_U_iso_or_equiv
_atom_site_adp_type
_atom_site_occupancy
_atom_site_symmetry_multiplicity
_atom_site_calc_flag
_atom_site_refinement_flags
_atom_site_disorder_assembly
_atom_site_disorder_group
Au1 Au 0.063401(6) 0.671678(4) -0.310836(4) 0.01283(3) Uani 1 1 d . A .
Rh1 Rh 0.205792(12) 0.590136(9) -0.235083(9) 0.01155(4) Uani 1 1 d D . .
Br1 Br 0.23663(2) 0.690171(14) -0.167762(14) 0.01811(9) Uani 0.9236(14) 1 d PDU A 1
C3 C 0.1711(2) 0.52498(14) -0.29190(14) 0.0182(5) Uani 0.9236(14) 1 d PDU A 1
O1 O 0.1459(2) 0.48566(16) -0.33126(13) 0.0315(6) Uani 0.9236(14) 1 d PDU A 1
Br1A Br 0.1283(3) 0.5183(3) -0.3307(2) 0.0233(12) Uani 0.0764(14) 1 d PDU A 2
C3A C 0.246(2) 0.6533(13) -0.1756(13) 0.0182(5) Uani 0.0764(14) 1 d PDU A 2
O1A O 0.270(2) 0.6935(13) -0.1371(15) 0.0315(6) Uani 0.0764(14) 1 d PDU A 2
P3 P 0.31239(4) 0.62203(3) -0.29638(3) 0.01419(12) Uani 1 1 d D A .
P4 P 0.15717(4) 0.70432(3) -0.38024(3) 0.01364(12) Uani 1 1 d . . .
P1 P 0.10714(4) 0.55844(3) -0.16673(3) 0.01211(11) Uani 1 1 d D A .
P2 P -0.04047(4) 0.65031(3) -0.24547(3) 0.01258(11) Uani 1 1 d . . .
P1S P 0.13912(5) 0.33648(3) 0.02198(3) 0.01869(13) Uani 1 1 d . . .
F1S F 0.07934(14) 0.38638(10) -0.02757(9) 0.0393(5) Uani 1 1 d . . .
F2S F 0.15516(12) 0.38804(9) 0.08102(8) 0.0291(4) Uani 1 1 d . . .
F3S F 0.22934(13) 0.35986(10) -0.00046(9) 0.0342(4) Uani 1 1 d . . .
F4S F 0.04920(13) 0.31257(10) 0.04482(10) 0.0343(4) Uani 1 1 d . . .
F5S F 0.12315(13) 0.28491(9) -0.03718(9) 0.0332(4) Uani 1 1 d . . .
F6S F 0.19846(13) 0.28675(9) 0.07243(9) 0.0329(4) Uani 1 1 d . . .
C2 C 0.27880(17) 0.69755(12) -0.33939(12) 0.0153(5) Uani 1 1 d . A .
H2A H 0.2945 0.7320 -0.3061 0.018 Uiso 1 1 calc R . .
H2B H 0.3153 0.7038 -0.3739 0.018 Uiso 1 1 calc R . .
C1 C 0.01714(16) 0.61694(12) -0.16465(11) 0.0135(4) Uani 1 1 d . A .
H1A H -0.0295 0.5970 -0.1438 0.016 Uiso 1 1 calc R . .
H1B H 0.0445 0.6519 -0.1349 0.016 Uiso 1 1 calc R . .
C11 C 0.33016(18) 0.56599(13) -0.36203(13) 0.0198(5) Uani 1 1 d . . .
H11 H 0.2679 0.5550 -0.3884 0.024 Uiso 1 1 calc R A .
C12 C 0.3728(2) 0.50369(15) -0.33131(15) 0.0273(6) Uani 1 1 d . A .
H12A H 0.4369 0.5110 -0.3077 0.033 Uiso 1 1 calc R . .
H12B H 0.3388 0.4881 -0.2981 0.033 Uiso 1 1 calc R . .
C13 C 0.3697(2) 0.45450(16) -0.38644(18) 0.0349(7) Uani 1 1 d . . .
H13A H 0.3987 0.4151 -0.3663 0.042 Uiso 1 1 calc R A .
H13B H 0.3053 0.4450 -0.4078 0.042 Uiso 1 1 calc R . .
C14 C 0.4189(2) 0.47786(18) -0.43952(17) 0.0385(8) Uani 1 1 d . A .
H14A H 0.4849 0.4821 -0.4193 0.046 Uiso 1 1 calc R . .
H14B H 0.4119 0.4466 -0.4763 0.046 Uiso 1 1 calc R . .
C15 C 0.3818(2) 0.54089(17) -0.46830(15) 0.0329(7) Uani 1 1 d . . .
H15A H 0.3184 0.5352 -0.4942 0.039 Uiso 1 1 calc R A .
H15B H 0.4190 0.5562 -0.4997 0.039 Uiso 1 1 calc R . .
C16 C 0.38294(19) 0.59048(15) -0.41324(13) 0.0240(6) Uani 1 1 d . A .
H16A H 0.4467 0.5998 -0.3903 0.029 Uiso 1 1 calc R . .
H16B H 0.3547 0.6299 -0.4337 0.029 Uiso 1 1 calc R . .
C22 C 0.44911(19) 0.59224(15) -0.18311(13) 0.0234(6) Uani 1 1 d DU . .
H22A H 0.4114 0.6095 -0.1531 0.028 Uiso 0.680(5) 1 calc PR B 1
H22B H 0.4296 0.5482 -0.1938 0.028 Uiso 0.680(5) 1 calc PR B 1
H22C H 0.4711 0.5550 -0.2041 0.028 Uiso 0.320(5) 1 d PR B 2
H22D H 0.3972 0.5797 -0.1632 0.028 Uiso 0.320(5) 1 d PR B 2
C21 C 0.4307(3) 0.6304(2) -0.2483(2) 0.0154(8) Uani 0.680(5) 1 d PDU A 1
H21 H 0.4712 0.6131 -0.2769 0.019 Uiso 0.680(5) 1 calc PR B 1
C23 C 0.5475(3) 0.5923(2) -0.1461(2) 0.0250(10) Uani 0.680(5) 1 d PDU A 1
H23A H 0.5861 0.5734 -0.1745 0.030 Uiso 0.680(5) 1 calc PR B 1
H23B H 0.5547 0.5671 -0.1044 0.030 Uiso 0.680(5) 1 calc PR B 1
C24 C 0.5766(3) 0.6597(2) -0.1290(2) 0.0285(11) Uani 0.680(5) 1 d PDU A 1
H24A H 0.6420 0.6606 -0.1064 0.034 Uiso 0.680(5) 1 calc PR B 1
H24B H 0.5411 0.6770 -0.0976 0.034 Uiso 0.680(5) 1 calc PR B 1
C25 C 0.5614(4) 0.7006(3) -0.1925(3) 0.0248(12) Uani 0.680(5) 1 d PDU A 1
H25A H 0.6011 0.6856 -0.2222 0.030 Uiso 0.680(5) 1 calc PR B 1
H25B H 0.5785 0.7447 -0.1798 0.030 Uiso 0.680(5) 1 calc PR B 1
C26 C 0.4611(3) 0.69830(18) -0.23090(19) 0.0187(8) Uani 0.680(5) 1 d PDU A 1
H26A H 0.4219 0.7173 -0.2029 0.022 Uiso 0.680(5) 1 calc PR B 1
H26B H 0.4537 0.7232 -0.2728 0.022 Uiso 0.680(5) 1 calc PR B 1
C21A C 0.4224(7) 0.6481(5) -0.2353(5) 0.0154(8) Uani 0.320(5) 1 d PDU A 2
H21A H 0.4063 0.6850 -0.2098 0.019 Uiso 0.320(5) 1 calc PR B 2
C23A C 0.5295(6) 0.6233(6) -0.1274(4) 0.031(2) Uani 0.320(5) 1 d PDU A 2
H23C H 0.5045 0.6594 -0.1064 0.037 Uiso 0.320(5) 1 calc PR B 2
H23D H 0.5522 0.5920 -0.0918 0.037 Uiso 0.320(5) 1 calc PR B 2
C24A C 0.6091(6) 0.6461(5) -0.1569(5) 0.031(2) Uani 0.320(5) 1 d PDU A 2
H24C H 0.6560 0.6653 -0.1207 0.037 Uiso 0.320(5) 1 calc PR B 2
H24D H 0.6371 0.6097 -0.1749 0.037 Uiso 0.320(5) 1 calc PR B 2
C25A C 0.5787(7) 0.6941(5) -0.2128(5) 0.024(2) Uani 0.320(5) 1 d PDU A 2
H25C H 0.6304 0.7042 -0.2339 0.029 Uiso 0.320(5) 1 calc PR B 2
H25D H 0.5597 0.7334 -0.1936 0.029 Uiso 0.320(5) 1 calc PR B 2
C26A C 0.4985(5) 0.6683(4) -0.2666(4) 0.0215(18) Uani 0.320(5) 1 d PDU A 2
H26C H 0.5196 0.6320 -0.2897 0.026 Uiso 0.320(5) 1 calc PR B 2
H26D H 0.4765 0.7012 -0.3005 0.026 Uiso 0.320(5) 1 calc PR B 2
C31 C 0.14048(18) 0.78865(13) -0.39866(13) 0.0187(5) Uani 1 1 d . A .
H31 H 0.1872 0.8032 -0.4235 0.022 Uiso 1 1 calc R . .
C32 C 0.1524(2) 0.82573(13) -0.33248(15) 0.0242(6) Uani 1 1 d . . .
H32A H 0.1094 0.8094 -0.3060 0.029 Uiso 1 1 calc R A .
H32B H 0.2152 0.8197 -0.3057 0.029 Uiso 1 1 calc R . .
C33 C 0.1348(2) 0.89604(15) -0.34584(19) 0.0370(8) Uani 1 1 d . A .
H33A H 0.1399 0.9182 -0.3025 0.044 Uiso 1 1 calc R . .
H33B H 0.1819 0.9133 -0.3681 0.044 Uiso 1 1 calc R . .
C34 C 0.0411(2) 0.90816(16) -0.38990(18) 0.0351(7) Uani 1 1 d . . .
H34A H 0.0336 0.9537 -0.3997 0.042 Uiso 1 1 calc R A .
H34B H -0.0065 0.8951 -0.3658 0.042 Uiso 1 1 calc R . .
C35 C 0.0293(2) 0.87181(16) -0.45530(16) 0.0327(7) Uani 1 1 d . A .
H35A H 0.0734 0.8876 -0.4812 0.039 Uiso 1 1 calc R . .
H35B H -0.0330 0.8787 -0.4826 0.039 Uiso 1 1 calc R . .
C36 C 0.0447(2) 0.80142(14) -0.44203(14) 0.0227(6) Uani 1 1 d . . .
H36A H 0.0376 0.7789 -0.4854 0.027 Uiso 1 1 calc R A .
H36B H -0.0019 0.7851 -0.4187 0.027 Uiso 1 1 calc R . .
C41 C 0.14325(18) 0.65932(13) -0.45912(12) 0.0179(5) Uani 1 1 d . A .
H41 H 0.1817 0.6208 -0.4474 0.022 Uiso 1 1 calc R . .
C42 C 0.0458(2) 0.63531(17) -0.48512(15) 0.0299(7) Uani 1 1 d . . .
H42A H 0.0041 0.6714 -0.4984 0.036 Uiso 1 1 calc R A .
H42B H 0.0254 0.6120 -0.4490 0.036 Uiso 1 1 calc R . .
C43 C 0.0421(2) 0.59191(18) -0.54563(16) 0.0368(8) Uani 1 1 d . A .
H43A H 0.0797 0.5540 -0.5313 0.044 Uiso 1 1 calc R . .
H43B H -0.0216 0.5781 -0.5632 0.044 Uiso 1 1 calc R . .
C44 C 0.0771(2) 0.62535(19) -0.60100(15) 0.0377(8) Uani 1 1 d . . .
H44A H 0.0759 0.5959 -0.6388 0.045 Uiso 1 1 calc R A .
H44B H 0.0365 0.6612 -0.6179 0.045 Uiso 1 1 calc R . .
C45 C 0.1739(2) 0.64932(17) -0.57555(14) 0.0306(7) Uani 1 1 d . A .
H45A H 0.1936 0.6727 -0.6120 0.037 Uiso 1 1 calc R . .
H45B H 0.2156 0.6131 -0.5630 0.037 Uiso 1 1 calc R . .
C46 C 0.1807(2) 0.69260(15) -0.51444(13) 0.0247(6) Uani 1 1 d . . .
H46A H 0.1455 0.7316 -0.5282 0.030 Uiso 1 1 calc R A .
H46B H 0.2452 0.7044 -0.4967 0.030 Uiso 1 1 calc R . .
C51 C 0.16200(18) 0.54562(14) -0.07649(12) 0.0199(5) Uani 1 1 d . . .
H51 H 0.1374 0.5047 -0.0640 0.024 Uiso 1 1 calc R A .
C52 C 0.26468(18) 0.53621(14) -0.06646(13) 0.0210(5) Uani 1 1 d . A .
H52A H 0.2767 0.5020 -0.0964 0.025 Uiso 1 1 calc R . .
H52B H 0.2925 0.5752 -0.0794 0.025 Uiso 1 1 calc R . .
C53 C 0.3093(2) 0.51975(16) 0.00592(15) 0.0299(7) Uani 1 1 d . . .
H53A H 0.2891 0.4773 0.0164 0.036 Uiso 1 1 calc R A .
H53B H 0.3763 0.5185 0.0108 0.036 Uiso 1 1 calc R . .
C54 C 0.2863(2) 0.56616(19) 0.05558(15) 0.0357(8) Uani 1 1 d . A .
H54A H 0.3142 0.6074 0.0498 0.043 Uiso 1 1 calc R . .
H54B H 0.3118 0.5513 0.1019 0.043 Uiso 1 1 calc R . .
C55 C 0.1828(2) 0.5737(2) 0.04523(14) 0.0423(10) Uani 1 1 d . . .
H55A H 0.1691 0.6058 0.0768 0.051 Uiso 1 1 calc R A .
H55B H 0.1558 0.5333 0.0553 0.051 Uiso 1 1 calc R . .
C56 C 0.1393(2) 0.59372(18) -0.02764(14) 0.0339(8) Uani 1 1 d . A .
H56A H 0.0723 0.5969 -0.0333 0.041 Uiso 1 1 calc R . .
H56B H 0.1629 0.6355 -0.0370 0.041 Uiso 1 1 calc R . .
C61 C 0.04752(17) 0.48381(12) -0.19387(12) 0.0144(4) Uani 1 1 d . . .
H61 H 0.0239 0.4875 -0.2435 0.017 Uiso 1 1 calc R A .
C62 C -0.03538(17) 0.46795(12) -0.16391(12) 0.0167(5) Uani 1 1 d . A .
H62A H -0.0151 0.4596 -0.1152 0.020 Uiso 1 1 calc R . .
H62B H -0.0781 0.5040 -0.1700 0.020 Uiso 1 1 calc R . .
C63 C -0.08349(19) 0.40982(13) -0.19939(13) 0.0210(5) Uani 1 1 d . . .
H63A H -0.1364 0.3992 -0.1797 0.025 Uiso 1 1 calc R A .
H63B H -0.1068 0.4195 -0.2476 0.025 Uiso 1 1 calc R . .
C64 C -0.0198(2) 0.35345(14) -0.19283(15) 0.0265(6) Uani 1 1 d . A .
H64A H -0.0518 0.3180 -0.2195 0.032 Uiso 1 1 calc R . .
H64B H -0.0034 0.3401 -0.1452 0.032 Uiso 1 1 calc R . .
C65 C 0.0673(2) 0.36836(14) -0.21697(15) 0.0251(6) Uani 1 1 d . . .
H65A H 0.0521 0.3744 -0.2663 0.030 Uiso 1 1 calc R A .
H65B H 0.1098 0.3323 -0.2068 0.030 Uiso 1 1 calc R . .
C66 C 0.11438(18) 0.42783(12) -0.18325(13) 0.0186(5) Uani 1 1 d . A .
H66A H 0.1677 0.4380 -0.2026 0.022 Uiso 1 1 calc R . .
H66B H 0.1365 0.4201 -0.1345 0.022 Uiso 1 1 calc R . .
C71 C -0.12798(17) 0.59211(12) -0.28387(12) 0.0146(5) Uani 1 1 d . A .
H71 H -0.0990 0.5499 -0.2729 0.018 Uiso 1 1 calc R . .
C72 C -0.21412(18) 0.59169(14) -0.25456(13) 0.0198(5) Uani 1 1 d . . .
H72A H -0.2479 0.6317 -0.2658 0.024 Uiso 1 1 calc R A .
H72B H -0.1965 0.5881 -0.2050 0.024 Uiso 1 1 calc R . .
C73 C -0.2757(2) 0.53596(15) -0.28359(15) 0.0255(6) Uani 1 1 d . A .
H73A H -0.2439 0.4960 -0.2682 0.031 Uiso 1 1 calc R . .
H73B H -0.3324 0.5375 -0.2664 0.031 Uiso 1 1 calc R . .
C74 C -0.2999(2) 0.53709(16) -0.36007(15) 0.0276(6) Uani 1 1 d . . .
H74A H -0.3389 0.5741 -0.3755 0.033 Uiso 1 1 calc R A .
H74B H -0.3353 0.4988 -0.3768 0.033 Uiso 1 1 calc R . .
C75 C -0.2144(2) 0.54007(15) -0.38953(14) 0.0270(6) Uani 1 1 d . A .
H75A H -0.1796 0.5004 -0.3793 0.032 Uiso 1 1 calc R . .
H75B H -0.2328 0.5442 -0.4390 0.032 Uiso 1 1 calc R . .
C76 C -0.15328(19) 0.59551(14) -0.36096(13) 0.0218(5) Uani 1 1 d . . .
H76A H -0.1856 0.6355 -0.3751 0.026 Uiso 1 1 calc R A .
H76B H -0.0970 0.5947 -0.3788 0.026 Uiso 1 1 calc R . .
C81 C -0.09875(17) 0.72094(12) -0.22322(13) 0.0168(5) Uani 1 1 d . A .
H81 H -0.1437 0.7076 -0.1962 0.020 Uiso 1 1 calc R . .
C82 C -0.03127(19) 0.76764(13) -0.18119(14) 0.0214(5) Uani 1 1 d . . .
H82A H 0.0013 0.7469 -0.1393 0.026 Uiso 1 1 calc R A .
H82B H 0.0145 0.7807 -0.2069 0.026 Uiso 1 1 calc R . .
C83 C -0.0822(2) 0.82565(14) -0.16378(17) 0.0299(7) Uani 1 1 d . A .
H83A H -0.1250 0.8128 -0.1356 0.036 Uiso 1 1 calc R . .
H83B H -0.0379 0.8556 -0.1375 0.036 Uiso 1 1 calc R . .
C84 C -0.1351(3) 0.85801(16) -0.2271(2) 0.0417(9) Uani 1 1 d . . .
H84A H -0.1699 0.8939 -0.2144 0.050 Uiso 1 1 calc R A .
H84B H -0.0917 0.8748 -0.2531 0.050 Uiso 1 1 calc R . .
C85 C -0.2004(3) 0.81233(17) -0.2707(2) 0.0411(9) Uani 1 1 d . A .
H85A H -0.2306 0.8336 -0.3129 0.049 Uiso 1 1 calc R . .
H85B H -0.2483 0.7997 -0.2468 0.049 Uiso 1 1 calc R . .
C86 C -0.1510(2) 0.75378(15) -0.28761(15) 0.0274(6) Uani 1 1 d . . .
H86A H -0.1076 0.7659 -0.3157 0.033 Uiso 1 1 calc R A .
H86B H -0.1959 0.7242 -0.3139 0.033 Uiso 1 1 calc R . .
O1S O -0.3129(2) 0.6951(2) -0.4605(2) 0.0891(14) Uani 1 1 d . . .
C1S C -0.4167(4) 0.7116(3) -0.3900(4) 0.088(2) Uani 1 1 d . . .
H1S1 H -0.4084 0.6687 -0.3722 0.133 Uiso 1 1 calc R . .
H1S2 H -0.4785 0.7261 -0.3895 0.133 Uiso 1 1 calc R . .
H1S3 H -0.3720 0.7396 -0.3622 0.133 Uiso 1 1 calc R . .
C4S C -0.1970(4) 0.6906(3) -0.5221(3) 0.091(2) Uani 1 1 d . . .
H4S1 H -0.1548 0.7226 -0.4987 0.136 Uiso 1 1 calc R . .
H4S2 H -0.1915 0.6879 -0.5690 0.136 Uiso 1 1 calc R . .
H4S3 H -0.1821 0.6497 -0.5001 0.136 Uiso 1 1 calc R . .
C3S C -0.2905(4) 0.7079(3) -0.5196(3) 0.0780(17) Uani 1 1 d . . .
H3S1 H -0.2987 0.7535 -0.5288 0.094 Uiso 1 1 calc R . .
H3S2 H -0.3330 0.6851 -0.5558 0.094 Uiso 1 1 calc R . .
C2S C -0.4043(4) 0.7122(4) -0.4562(3) 0.099(2) Uani 1 1 d . . .
H2S1 H -0.4180 0.7548 -0.4753 0.119 Uiso 1 1 calc R . .
H2S2 H -0.4479 0.6825 -0.4836 0.119 Uiso 1 1 calc R . .

loop_
_atom_site_aniso_label
_atom_site_aniso_U_11
_atom_site_aniso_U_22
_atom_site_aniso_U_33
_atom_site_aniso_U_23
_atom_site_aniso_U_13
_atom_site_aniso_U_12
Au1 0.01211(4) 0.01463(5) 0.01191(4) 0.00177(3) 0.00293(3) -0.00056(3)
Rh1 0.01107(8) 0.01262(9) 0.01146(8) 0.00058(6) 0.00353(6) -0.00024(7)
Br1 0.02117(16) 0.01580(16) 0.01827(14) -0.00309(10) 0.00623(10) -0.00260(11)
C3 0.0179(14) 0.0217(15) 0.0163(13) 0.0005(10) 0.0067(11) -0.0002(11)
O1 0.0406(16) 0.0274(16) 0.0299(13) -0.0128(12) 0.0149(11) -0.0093(13)
Br1A 0.025(2) 0.027(3) 0.0198(19) -0.0035(16) 0.0090(15) -0.0064(18)
C3A 0.0179(14) 0.0217(15) 0.0163(13) 0.0005(10) 0.0067(11) -0.0002(11)
O1A 0.0406(16) 0.0274(16) 0.0299(13) -0.0128(12) 0.0149(11) -0.0093(13)
P3 0.0118(3) 0.0182(3) 0.0130(3) 0.0017(2) 0.0036(2) -0.0005(2)
P4 0.0137(3) 0.0161(3) 0.0112(3) 0.0017(2) 0.0029(2) -0.0018(2)
P1 0.0117(3) 0.0135(3) 0.0114(3) 0.0011(2) 0.0031(2) 0.0002(2)
P2 0.0116(3) 0.0133(3) 0.0130(3) 0.0007(2) 0.0032(2) 0.0004(2)
P1S 0.0187(3) 0.0236(4) 0.0143(3) -0.0019(2) 0.0047(2) 0.0028(3)
F1S 0.0471(12) 0.0441(12) 0.0256(9) 0.0089(8) 0.0060(8) 0.0235(10)
F2S 0.0339(10) 0.0297(10) 0.0255(8) -0.0109(7) 0.0107(7) -0.0022(8)
F3S 0.0314(10) 0.0407(12) 0.0368(10) -0.0042(8) 0.0209(8) -0.0031(9)
F4S 0.0257(9) 0.0401(11) 0.0415(11) -0.0092(8) 0.0170(8) -0.0069(8)
F5S 0.0312(10) 0.0409(11) 0.0257(9) -0.0167(8) 0.0022(7) 0.0047(8)
F6S 0.0386(11) 0.0335(11) 0.0248(9) 0.0048(7) 0.0034(7) 0.0122(8)
C2 0.0140(11) 0.0168(12) 0.0150(10) 0.0022(9) 0.0028(8) -0.0035(9)
C1 0.0144(11) 0.0156(12) 0.0108(10) -0.0003(8) 0.0031(8) 0.0003(9)
C11 0.0183(12) 0.0235(14) 0.0193(12) -0.0005(10) 0.0078(9) 0.0018(11)
C12 0.0267(15) 0.0284(16) 0.0285(14) -0.0001(12) 0.0100(11) 0.0106(12)
C13 0.0322(17) 0.0292(18) 0.0439(18) -0.0081(14) 0.0096(14) 0.0106(14)
C14 0.0274(16) 0.052(2) 0.0377(18) -0.0220(16) 0.0105(13) 0.0046(15)
C15 0.0265(15) 0.051(2) 0.0236(14) -0.0142(13) 0.0101(12) -0.0063(14)
C16 0.0183(13) 0.0369(17) 0.0187(12) -0.0069(11) 0.0080(10) -0.0044(12)
C22 0.0215(13) 0.0290(15) 0.0189(12) 0.0061(10) 0.0027(10) 0.0037(11)
C21 0.0160(15) 0.017(2) 0.0129(19) -0.0025(14) 0.0023(12) -0.0019(17)
C23 0.020(2) 0.029(2) 0.023(2) 0.0036(17) -0.0018(16) 0.0086(18)
C24 0.026(2) 0.035(3) 0.020(2) 0.0012(17) -0.0050(17) -0.004(2)
C25 0.018(3) 0.027(3) 0.026(3) -0.001(2) -0.0002(19) -0.009(2)
C26 0.0178(18) 0.0171(19) 0.0198(17) 0.0014(13) 0.0006(13) -0.0036(15)
C21A 0.0160(15) 0.017(2) 0.0129(19) -0.0025(14) 0.0023(12) -0.0019(17)
C23A 0.021(4) 0.055(7) 0.013(4) 0.005(4) -0.005(3) 0.012(5)
C24A 0.019(4) 0.042(6) 0.026(5) -0.008(4) -0.006(3) -0.001(4)
C25A 0.006(4) 0.033(5) 0.033(6) -0.013(4) 0.004(4) -0.001(3)
C26A 0.018(4) 0.028(5) 0.019(4) 0.001(3) 0.003(3) -0.002(3)
C31 0.0185(12) 0.0166(13) 0.0214(12) 0.0042(9) 0.0054(9) -0.0021(10)
C32 0.0225(14) 0.0178(14) 0.0290(14) -0.0024(10) -0.0015(11) -0.0007(11)
C33 0.0308(17) 0.0196(16) 0.054(2) -0.0038(14) -0.0054(15) 0.0016(13)
C34 0.0317(17) 0.0206(16) 0.0479(19) -0.0005(13) -0.0022(14) 0.0071(13)
C35 0.0337(17) 0.0278(17) 0.0339(16) 0.0091(13) 0.0013(13) 0.0078(14)
C36 0.0235(14) 0.0233(15) 0.0194(12) 0.0038(10) 0.0001(10) 0.0035(11)
C41 0.0176(12) 0.0222(14) 0.0133(10) 0.0000(9) 0.0019(9) -0.0015(10)
C42 0.0226(14) 0.0429(19) 0.0239(14) -0.0117(13) 0.0042(11) -0.0093(13)
C43 0.0319(17) 0.047(2) 0.0289(15) -0.0182(14) 0.0018(13) -0.0090(15)
C44 0.0386(19) 0.054(2) 0.0164(13) -0.0110(13) -0.0028(12) 0.0087(16)
C45 0.0349(17) 0.0413(19) 0.0158(12) -0.0017(12) 0.0059(11) 0.0035(14)
C46 0.0282(15) 0.0321(16) 0.0151(12) 0.0024(10) 0.0077(10) 0.0001(12)
C51 0.0178(12) 0.0265(15) 0.0142(11) 0.0020(9) 0.0006(9) 0.0018(11)
C52 0.0173(12) 0.0276(15) 0.0166(11) -0.0019(10) 0.0004(9) 0.0042(11)
C53 0.0234(15) 0.0379(19) 0.0237(14) 0.0014(12) -0.0049(11) 0.0040(13)
C54 0.0288(16) 0.054(2) 0.0204(14) -0.0020(14) -0.0024(11) -0.0002(15)
C55 0.0264(16) 0.087(3) 0.0124(12) -0.0016(15) 0.0030(11) 0.0092(18)
C56 0.0273(16) 0.057(2) 0.0177(13) -0.0031(13) 0.0048(11) 0.0093(15)
C61 0.0135(11) 0.0155(12) 0.0143(10) 0.0010(8) 0.0031(8) -0.0009(9)
C62 0.0172(12) 0.0175(13) 0.0155(11) 0.0012(9) 0.0042(9) -0.0022(10)
C63 0.0210(13) 0.0226(14) 0.0191(12) -0.0012(10) 0.0039(10) -0.0075(11)
C64 0.0297(16) 0.0189(14) 0.0275(14) -0.0007(11) -0.0010(11) -0.0067(12)
C65 0.0238(14) 0.0157(14) 0.0321(15) -0.0033(11) -0.0018(11) 0.0024(11)
C66 0.0175(12) 0.0150(13) 0.0216(12) 0.0014(9) 0.0003(9) 0.0008(10)
C71 0.0142(11) 0.0149(12) 0.0147(10) -0.0009(8) 0.0029(8) -0.0001(9)
C72 0.0155(12) 0.0229(14) 0.0218(12) -0.0027(10) 0.0056(9) -0.0030(10)
C73 0.0177(13) 0.0289(16) 0.0305(14) -0.0035(12) 0.0069(11) -0.0077(12)
C74 0.0201(14) 0.0291(16) 0.0308(15) -0.0045(12) -0.0006(11) -0.0074(12)
C75 0.0284(15) 0.0315(17) 0.0194(12) -0.0054(11) 0.0014(11) -0.0084(13)
C76 0.0233(14) 0.0246(15) 0.0172(12) -0.0013(10) 0.0036(10) -0.0052(11)
C81 0.0157(12) 0.0138(12) 0.0218(12) 0.0002(9) 0.0062(9) 0.0019(9)
C82 0.0217(13) 0.0149(13) 0.0282(13) -0.0026(10) 0.0066(10) -0.0010(10)
C83 0.0314(16) 0.0161(14) 0.0439(18) -0.0088(12) 0.0118(13) -0.0013(12)
C84 0.046(2) 0.0182(17) 0.060(2) -0.0012(15) 0.0106(18) 0.0125(15)
C85 0.040(2) 0.0281(18) 0.052(2) -0.0002(15) 0.0017(16) 0.0174(15)
C86 0.0258(15) 0.0239(15) 0.0304(15) 0.0016(11) 0.0016(11) 0.0095(12)
O1S 0.055(2) 0.127(4) 0.086(3) 0.065(3) 0.0156(19) 0.033(2)
C1S 0.048(3) 0.075(4) 0.134(6) -0.033(4) 0.003(3) 0.018(3)
C4S 0.050(3) 0.128(5) 0.096(4) 0.068(4) 0.019(3) 0.014(3)
C3S 0.086(4) 0.083(4) 0.065(3) 0.029(3) 0.017(3) 0.029(3)
C2S 0.063(4) 0.139(6) 0.087(4) 0.043(4) 0.000(3) 0.056(4)

loop_
_atom_type_symbol
_atom_type_description
_atom_type_scat_dispersion_real
_atom_type_scat_dispersion_imag
_atom_type_scat_source
C C 0.0033 0.0016 'International Tables Vol C Tables 4.2.6.8 and 6.1.1.4'
H H 0.0000 0.0000 'International Tables Vol C Tables 4.2.6.8 and 6.1.1.4'
O O 0.0106 0.0060 'International Tables Vol C Tables 4.2.6.8 and 6.1.1.4'
F F 0.0171 0.0103 'International Tables Vol C Tables 4.2.6.8 and 6.1.1.4'
P P 0.1023 0.0942 'International Tables Vol C Tables 4.2.6.8 and 6.1.1.4'
Br Br -0.2901 2.4595 'International Tables Vol C Tables 4.2.6.8 and 6.1.1.4'
Rh Rh -1.1178 0.9187 'International Tables Vol C Tables 4.2.6.8 and 6.1.1.4'
Au Au -2.0133 8.8022 'International Tables Vol C Tables 4.2.6.8 and 6.1.1.4'

loop_
_geom_angle_atom_site_label_1
_geom_angle_atom_site_label_2
_geom_angle_atom_site_label_3
_geom_angle
_geom_angle_site_symmetry_1
_geom_angle_site_symmetry_3
_geom_angle_publ_flag
P2 Au1 P4 172.90(2) . . ?
P2 Au1 Rh1 94.991(17) . . ?
P4 Au1 Rh1 91.626(17) . . ?
C3 Rh1 C3A 176.9(12) . . ?
C3 Rh1 P3 90.86(9) . . ?
C3A Rh1 P3 88.6(8) . . ?
C3 Rh1 P1 91.69(9) . . ?
C3A Rh1 P1 88.7(8) . . ?
P3 Rh1 P1 175.94(2) . . ?
C3 Rh1 Br1 171.53(10) . . ?
C3A Rh1 Br1 11.5(12) . . ?
P3 Rh1 Br1 88.882(19) . . ?
P1 Rh1 Br1 89.062(18) . . ?
C3 Rh1 Br1A 14.36(15) . . ?
C3A Rh1 Br1A 168.6(12) . . ?
P3 Rh1 Br1A 90.98(9) . . ?
P1 Rh1 Br1A 92.28(9) . . ?
Br1 Rh1 Br1A 157.17(12) . . ?
C3 Rh1 Au1 92.29(10) . . ?
C3A Rh1 Au1 90.7(12) . . ?
P3 Rh1 Au1 93.042(18) . . ?
P1 Rh1 Au1 90.012(17) . . ?
Br1 Rh1 Au1 79.264(10) . . ?
Br1A Rh1 Au1 77.95(12) . . ?
O1 C3 Rh1 175.8(3) . . ?
O1A C3A Rh1 178(3) . . ?
C2 P3 C21 107.52(16) . . ?
C2 P3 C11 106.44(12) . . ?
C21 P3 C11 99.94(17) . . ?
C2 P3 C21A 99.5(3) . . ?
C21 P3 C21A 14.8(3) . . ?
C11 P3 C21A 114.5(3) . . ?
C2 P3 Rh1 111.00(8) . . ?
C21 P3 Rh1 115.94(14) . . ?
C11 P3 Rh1 115.02(9) . . ?
C21A P3 Rh1 109.3(3) . . ?
C31 P4 C2 104.28(12) . . ?
C31 P4 C41 110.08(12) . . ?
C2 P4 C41 105.49(12) . . ?
C31 P4 Au1 110.12(9) . . ?
C2 P4 Au1 112.12(8) . . ?
C41 P4 Au1 114.22(9) . . ?
C1 P1 C61 106.03(11) . . ?
C1 P1 C51 104.14(11) . . ?
C61 P1 C51 104.57(12) . . ?
C1 P1 Rh1 112.42(8) . . ?
C61 P1 Rh1 113.39(8) . . ?
C51 P1 Rh1 115.34(9) . . ?
C1 P2 C81 104.53(11) . . ?
C1 P2 C71 105.97(11) . . ?
C81 P2 C71 108.49(12) . . ?
C1 P2 Au1 110.49(8) . . ?
C81 P2 Au1 113.50(9) . . ?
C71 P2 Au1 113.24(8) . . ?
F1S P1S F3S 90.41(11) . . ?
F1S P1S F6S 179.26(11) . . ?
F3S P1S F6S 90.07(11) . . ?
F1S P1S F4S 90.07(12) . . ?
F3S P1S F4S 179.51(13) . . ?
F6S P1S F4S 89.44(11) . . ?
F1S P1S F2S 89.59(11) . . ?
F3S P1S F2S 90.24(10) . . ?
F6S P1S F2S 89.85(10) . . ?
F4S P1S F2S 89.83(10) . . ?
F1S P1S F5S 90.37(11) . . ?
F3S P1S F5S 89.68(10) . . ?
F6S P1S F5S 90.19(10) . . ?
F4S P1S F5S 90.25(10) . . ?
F2S P1S F5S 179.92(13) . . ?
P4 C2 P3 115.13(13) . . ?
P2 C1 P1 116.49(12) . . ?
C16 C11 C12 109.7(2) . . ?
C16 C11 P3 116.8(2) . . ?
C12 C11 P3 111.74(18) . . ?
C13 C12 C11 110.2(3) . . ?
C14 C13 C12 111.0(3) . . ?
C15 C14 C13 111.6(3) . . ?
C14 C15 C16 112.2(3) . . ?
C11 C16 C15 109.9(2) . . ?
C23 C22 C21 114.0(3) . . ?
C23 C22 C21A 114.4(4) . . ?
C21 C22 C21A 18.0(3) . . ?
C23 C22 C23A 30.9(4) . . ?
C21 C22 C23A 111.2(4) . . ?
C21A C22 C23A 102.0(6) . . ?
C26 C21 C22 108.0(3) . . ?
C26 C21 P3 114.8(3) . . ?
C22 C21 P3 112.5(3) . . ?
C22 C23 C24 108.5(4) . . ?
C23 C24 C25 111.1(4) . . ?
C24 C25 C26 111.1(4) . . ?
C21 C26 C25 110.9(4) . . ?
C26A C21A C22 113.4(7) . . ?
C26A C21A P3 116.0(6) . . ?
C22 C21A P3 106.0(5) . . ?
C24A C23A C22 112.6(6) . . ?
C25A C24A C23A 111.9(8) . . ?
C24A C25A C26A 110.7(8) . . ?
C25A C26A C21A 110.6(7) . . ?
C32 C31 C36 109.2(2) . . ?
C32 C31 P4 109.62(18) . . ?
C36 C31 P4 110.99(19) . . ?
C33 C32 C31 111.2(3) . . ?
C34 C33 C32 111.9(3) . . ?
C33 C34 C35 110.4(3) . . ?
C34 C35 C36 111.0(3) . . ?
C35 C36 C31 111.1(2) . . ?
C42 C41 C46 111.9(2) . . ?
C42 C41 P4 113.16(19) . . ?
C46 C41 P4 114.27(19) . . ?
C41 C42 C43 110.1(3) . . ?
C44 C43 C42 111.0(3) . . ?
C45 C44 C43 111.3(2) . . ?
C44 C45 C46 111.5(3) . . ?
C45 C46 C41 110.5(3) . . ?
C56 C51 C52 111.4(2) . . ?
C56 C51 P1 115.8(2) . . ?
C52 C51 P1 111.62(18) . . ?
C53 C52 C51 112.3(2) . . ?
C54 C53 C52 112.6(3) . . ?
C53 C54 C55 110.5(3) . . ?
C54 C55 C56 111.4(3) . . ?
C51 C56 C55 109.7(3) . . ?
C62 C61 C66 109.5(2) . . ?
C62 C61 P1 116.79(17) . . ?
C66 C61 P1 111.26(17) . . ?
C63 C62 C61 109.2(2) . . ?
C64 C63 C62 111.8(2) . . ?
C63 C64 C65 112.0(2) . . ?
C64 C65 C66 111.7(2) . . ?
C65 C66 C61 110.5(2) . . ?
C76 C71 C72 110.9(2) . . ?
C76 C71 P2 113.35(18) . . ?
C72 C71 P2 114.79(17) . . ?
C71 C72 C73 109.9(2) . . ?
C74 C73 C72 111.8(2) . . ?
C73 C74 C75 111.6(2) . . ?
C76 C75 C74 111.6(2) . . ?
C75 C76 C71 110.3(2) . . ?
C82 C81 C86 109.5(2) . . ?
C82 C81 P2 111.83(18) . . ?
C86 C81 P2 109.87(18) . . ?
C83 C82 C81 110.3(2) . . ?
C84 C83 C82 111.2(3) . . ?
C85 C84 C83 110.9(3) . . ?
C84 C85 C86 111.6(3) . . ?
C85 C86 C81 111.1(3) . . ?
C3S O1S C2S 115.5(4) . . ?
O1S C3S C4S 114.1(4) . . ?
C1S C2S O1S 112.6(4) . . ?

loop_
_geom_bond_atom_site_label_1
_geom_bond_atom_site_label_2
_geom_bond_distance
_geom_bond_site_symmetry_2
_geom_bond_publ_flag
Au1 P2 2.3063(6) . ?
Au1 P4 2.3091(6) . ?
Au1 Rh1 2.9187(2) . ?
Rh1 C3 1.807(3) . ?
Rh1 C3A 1.821(17) . ?
Rh1 P3 2.3351(7) . ?
Rh1 P1 2.3425(6) . ?
Rh1 Br1 2.5177(4) . ?
Rh1 Br1A 2.548(4) . ?
C3 O1 1.163(4) . ?
C3A O1A 1.162(11) . ?
P3 C2 1.845(3) . ?
P3 C21 1.840(4) . ?
P3 C11 1.853(3) . ?
P3 C21A 1.920(10) . ?
P4 C31 1.837(3) . ?
P4 C2 1.840(3) . ?
P4 C41 1.843(3) . ?
P1 C1 1.843(3) . ?
P1 C61 1.845(3) . ?
P1 C51 1.864(3) . ?
P2 C1 1.829(2) . ?
P2 C81 1.843(3) . ?
P2 C71 1.849(3) . ?
P1S F1S 1.5985(19) . ?
P1S F3S 1.6002(19) . ?
P1S F6S 1.6027(19) . ?
P1S F4S 1.6035(19) . ?
P1S F2S 1.6063(18) . ?
P1S F5S 1.6083(18) . ?
C11 C16 1.533(4) . ?
C11 C12 1.542(4) . ?
C12 C13 1.528(4) . ?
C13 C14 1.521(5) . ?
C14 C15 1.518(5) . ?
C15 C16 1.537(4) . ?
C22 C23 1.506(5) . ?
C22 C21 1.530(5) . ?
C22 C21A 1.586(10) . ?
C22 C23A 1.608(9) . ?
C21 C26 1.531(6) . ?
C23 C24 1.515(6) . ?
C24 C25 1.535(6) . ?
C25 C26 1.540(6) . ?
C21A C26A 1.487(10) . ?
C23A C24A 1.528(11) . ?
C24A C25A 1.523(12) . ?
C25A C26A 1.543(10) . ?
C31 C32 1.539(4) . ?
C31 C36 1.539(4) . ?
C32 C33 1.531(4) . ?
C33 C34 1.517(4) . ?
C34 C35 1.517(5) . ?
C35 C36 1.528(4) . ?
C41 C42 1.531(4) . ?
C41 C46 1.537(4) . ?
C42 C43 1.531(4) . ?
C43 C44 1.521(5) . ?
C44 C45 1.520(5) . ?
C45 C46 1.534(4) . ?
C51 C56 1.517(4) . ?
C51 C52 1.523(4) . ?
C52 C53 1.522(4) . ?
C53 C54 1.506(5) . ?
C54 C55 1.530(5) . ?
C55 C56 1.546(4) . ?
C61 C62 1.538(3) . ?
C61 C66 1.541(4) . ?
C62 C63 1.531(4) . ?
C63 C64 1.521(4) . ?
C64 C65 1.527(4) . ?
C65 C66 1.535(4) . ?
C71 C76 1.536(3) . ?
C71 C72 1.538(4) . ?
C72 C73 1.539(4) . ?
C73 C74 1.522(4) . ?
C74 C75 1.533(4) . ?
C75 C76 1.529(4) . ?
C81 C82 1.539(4) . ?
C81 C86 1.541(4) . ?
C82 C83 1.532(4) . ?
C83 C84 1.524(5) . ?
C84 C85 1.522(5) . ?
C85 C86 1.526(4) . ?
O1S C3S 1.348(6) . ?
O1S C2S 1.439(6) . ?
C1S C2S 1.401(8) . ?
C4S C3S 1.462(7) . ?
